data_7006675
loop_
_publ_author_name
'Tonei, Deborah M.'
'Ware, David C.'
'Brothers, Penelope J.'
'Plieger, Paul G.'
'Clark, George R.'

_publ_section_title
;
 Coordination chemistry of 1,4-bis-carboxymethylcyclam, H(2)(1,4-bcc).
;
_journal_issue 1
_journal_name_full 'Dalton transactions (Cambridge, England : 2003)'
_journal_page_first 152
_journal_page_last 158
_journal_paper_doi 10.1039/b512798j
_journal_year 2006
_chemical_formula_moiety 'C14 H26.5 Cr N4 O4,1.5(Cl O4),(C2 H6 O)'
_chemical_formula_sum 'C16 H32.5 Cl1.5 Cr N4 O11'
_chemical_formula_weight 562.14
_chemical_name_systematic
;
?
;
_space_group_IT_number 14
_symmetry_cell_setting monoclinic
_symmetry_space_group_name_Hall '-P 2ybc'
_symmetry_space_group_name_H-M 'P 1 21/c 1'
_atom_sites_solution_hydrogens geom
_atom_sites_solution_primary direct
_atom_sites_solution_secondary difmap
_audit_creation_method SHELXL-97
_cell_angle_alpha 90.00
_cell_angle_beta 104.373(1)
_cell_angle_gamma 90.00
_cell_formula_units_Z 4
_cell_length_a 11.7521(1)
_cell_length_b 11.9632(1)
_cell_length_c 16.8661(1)
_cell_measurement_reflns_used 8192
_cell_measurement_temperature 203(2)
_cell_measurement_theta_max 27.81
_cell_measurement_theta_min 1.79
_cell_volume 2297.03(3)
_computing_cell_refinement 'SMART (Siemens, 1995)'
_computing_data_collection 'SMART (Siemens, 1995)'
_computing_data_reduction 'SAINT (Siemens, 1995)'
_computing_molecular_graphics 'Ortep-III (Burnett & Johnson, 1996)'
_computing_publication_material 'SHELXTL (Siemens, 1995)'
_computing_structure_refinement 'SHELXL97 (Sheldrick, 1997)'
_computing_structure_solution 'SHELXS97 (Sheldrick, 1997)'
_diffrn_ambient_temperature 203(2)
_diffrn_measured_fraction_theta_full 0.942
_diffrn_measured_fraction_theta_max 0.942
_diffrn_measurement_device_type 'Siemens SMART CCD'
_diffrn_measurement_method 'Area detector \w scans'
_diffrn_radiation_monochromator graphite
_diffrn_radiation_source 'fine-focus sealed tube'
_diffrn_radiation_type MoK\a
_diffrn_radiation_wavelength 0.71073
_diffrn_reflns_av_R_equivalents 0.0348
_diffrn_reflns_av_sigmaI/netI 0.0407
_diffrn_reflns_limit_h_max 14
_diffrn_reflns_limit_h_min -14
_diffrn_reflns_limit_k_max 15
_diffrn_reflns_limit_k_min -15
_diffrn_reflns_limit_l_max 11
_diffrn_reflns_limit_l_min -22
_diffrn_reflns_number 13843
_diffrn_reflns_theta_full 27.81
_diffrn_reflns_theta_max 27.81
_diffrn_reflns_theta_min 1.79
_diffrn_standards_decay_% <2%
_diffrn_standards_number 0
_exptl_absorpt_coefficient_mu 0.728
_exptl_absorpt_correction_T_max 0.9197
_exptl_absorpt_correction_T_min 0.7279
_exptl_absorpt_correction_type multi-scan
_exptl_absorpt_process_details 'SADABS; Sheldrick, 1997'
_exptl_crystal_colour red
_exptl_crystal_density_diffrn 1.627
_exptl_crystal_density_meas ?
_exptl_crystal_density_method .
_exptl_crystal_description prism
_exptl_crystal_F_000 1074
_exptl_crystal_size_max 0.60
_exptl_crystal_size_mid 0.34
_exptl_crystal_size_min 0.17
_refine_diff_density_max 0.792
_refine_diff_density_min -0.848
_refine_diff_density_rms 0.087
_refine_ls_extinction_method none
_refine_ls_goodness_of_fit_ref 1.039
_refine_ls_hydrogen_treatment riding
_refine_ls_matrix_type full
_refine_ls_number_parameters 304
_refine_ls_number_reflns 5121
_refine_ls_number_restraints 2
_refine_ls_restrained_S_all 1.039
_refine_ls_R_factor_all 0.0639
_refine_ls_R_factor_gt 0.0545
_refine_ls_shift/su_max 0.001
_refine_ls_shift/su_mean 0.000
_refine_ls_structure_factor_coef Fsqd
_refine_ls_weighting_details 'calc w=1/[\s^2^(Fo^2^)+(0.0899P)^2^+2.8856P] where P=(Fo^2^+2Fc^2^)/3'
_refine_ls_weighting_scheme calc
_refine_ls_wR_factor_gt 0.1538
_refine_ls_wR_factor_ref 0.1622
_reflns_number_gt 4272
_reflns_number_total 5121
_reflns_threshold_expression I>2\s(I)
_cod_data_source_file b512798j.txt
_cod_data_source_block dmt25revised
_cod_depositor_comments
;
The following automatic conversions were performed:
'_geom_angle_publ_flag' value 'Y' changed to 'y' according to
'/home/saulius/struct/CIF-dictionaries/cif_core.dic' dictionary named
'cif_core.dic' version 2.4.1 from 2010-06-29 (6
times).

'_geom_angle_publ_flag' value 'N' changed to 'n' according to
'/home/saulius/struct/CIF-dictionaries/cif_core.dic' dictionary named
'cif_core.dic' version 2.4.1 from 2010-06-29 (136
times).

'_geom_bond_publ_flag' value 'Y' changed to 'y' according to
'/home/saulius/struct/CIF-dictionaries/cif_core.dic' dictionary named
'cif_core.dic' version 2.4.1 from 2010-06-29 (6
times).

'_geom_bond_publ_flag' value 'N' changed to 'n' according to
'/home/saulius/struct/CIF-dictionaries/cif_core.dic' dictionary named
'cif_core.dic' version 2.4.1 from 2010-06-29 (57 times).

Automatic conversion script
Id: cif_fix_enum 1527 2010-12-29 10:47:43Z saulius 
;
_cod_original_sg_symbol_H-M 'P 21/c'
_cod_original_formula_sum 'C16 H32.50 Cl1.50 Cr N4 O11'
_cod_database_code 7006675

loop_
_symmetry_equiv_pos_as_xyz
'x, y, z'
'-x, y+1/2, -z+1/2'
'-x, -y, -z'
'x, -y-1/2, z-1/2'

loop_
_atom_site_label
_atom_site_type_symbol
_atom_site_fract_x
_atom_site_fract_y
_atom_site_fract_z
_atom_site_U_iso_or_equiv
_atom_site_adp_type
_atom_site_occupancy
_atom_site_symmetry_multiplicity
_atom_site_calc_flag
_atom_site_refinement_flags
_atom_site_disorder_assembly
_atom_site_disorder_group
Cr1 Cr 0.18827(3) 0.07885(3) 0.13276(2) 0.02161(14) Uani 1 1 d . . .
N1 N 0.2513(2) -0.07774(19) 0.18178(15) 0.0278(5) Uani 1 1 d . . .
C1 C 0.2884(3) -0.0542(3) 0.27203(19) 0.0355(7) Uani 1 1 d . . .
H1A H 0.3615 -0.0110 0.2848 0.043 Uiso 1 1 calc R . .
H1B H 0.3025 -0.1247 0.3025 0.043 Uiso 1 1 calc R . .
C2 C 0.1916(3) 0.0117(3) 0.29731(17) 0.0344(6) Uani 1 1 d . . .
H2A H 0.1192 -0.0326 0.2863 0.041 Uiso 1 1 calc R . .
H2B H 0.2153 0.0278 0.3561 0.041 Uiso 1 1 calc R . .
N2 N 0.1701(2) 0.1191(2) 0.24991(14) 0.0265(5) Uani 1 1 d . . .
C3 C 0.2415(3) 0.2134(3) 0.2972(2) 0.0408(7) Uani 1 1 d . . .
H3A H 0.2461 0.2020 0.3554 0.049 Uiso 1 1 calc R . .
H3B H 0.1986 0.2834 0.2808 0.049 Uiso 1 1 calc R . .
C4 C 0.3663(3) 0.2286(3) 0.2874(2) 0.0444(8) Uani 1 1 d . . .
H4A H 0.4064 0.2852 0.3264 0.053 Uiso 1 1 calc R . .
H4B H 0.4092 0.1581 0.3009 0.053 Uiso 1 1 calc R . .
C5 C 0.3699(3) 0.2635(3) 0.2021(2) 0.0449(8) Uani 1 1 d . . .
H5A H 0.3116 0.3224 0.1829 0.054 Uiso 1 1 calc R . .
H5B H 0.4476 0.2940 0.2032 0.054 Uiso 1 1 calc R . .
N3 N 0.3449(2) 0.1675(2) 0.14461(16) 0.0329(5) Uani 1 1 d . . .
H3N H 0.395(3) 0.122(4) 0.161(2) 0.039 Uiso 1 1 d . . .
C6 C 0.3444(3) 0.2033(3) 0.0593(2) 0.0455(8) Uani 1 1 d . . .
H6A H 0.2817 0.2578 0.0391 0.055 Uiso 1 1 calc R . .
H6B H 0.4197 0.2380 0.0585 0.055 Uiso 1 1 calc R . .
C7 C 0.3248(3) 0.1015(3) 0.0068(2) 0.0449(8) Uani 1 1 d . . .
H7A H 0.3945 0.0535 0.0207 0.054 Uiso 1 1 calc R . .
H7B H 0.3112 0.1230 -0.0509 0.054 Uiso 1 1 calc R . .
N4 N 0.2210(2) 0.0398(2) 0.02000(16) 0.0322(5) Uani 1 1 d . . .
H4N H 0.168(4) 0.067(3) -0.007(2) 0.039 Uiso 1 1 d . . .
C8 C 0.2247(3) -0.0818(3) 0.0024(2) 0.0423(8) Uani 1 1 d . . .
H8A H 0.2313 -0.0913 -0.0540 0.051 Uiso 1 1 calc R . .
H8B H 0.1502 -0.1156 0.0062 0.051 Uiso 1 1 calc R . .
C9 C 0.3253(3) -0.1446(3) 0.0595(3) 0.0529(9) Uani 1 1 d . . .
H9A H 0.3967 -0.1298 0.0412 0.063 Uiso 1 1 calc R . .
H9B H 0.3088 -0.2247 0.0519 0.063 Uiso 1 1 calc R . .
C10 C 0.3534(3) -0.1203(3) 0.1527(2) 0.0397(7) Uani 1 1 d . . .
H10A H 0.3822 -0.1891 0.1824 0.048 Uiso 1 1 calc R . .
H10B H 0.4168 -0.0650 0.1661 0.048 Uiso 1 1 calc R . .
C11 C 0.1543(3) -0.1617(2) 0.1651(2) 0.0328(6) Uani 1 1 d . . .
H11A H 0.1466 -0.1937 0.2170 0.039 Uiso 1 1 calc R . .
H11B H 0.1740 -0.2225 0.1319 0.039 Uiso 1 1 calc R . .
C12 C 0.0380(2) -0.1102(2) 0.12054(16) 0.0273(5) Uani 1 1 d . . .
O1 O 0.03960(16) -0.00497(16) 0.10482(12) 0.0260(4) Uani 1 1 d . . .
O2 O -0.05096(19) -0.16851(19) 0.10196(14) 0.0377(5) Uani 1 1 d . . .
C13 C 0.0455(2) 0.1589(3) 0.23092(18) 0.0320(6) Uani 1 1 d . . .
H13A H 0.0311 0.2007 0.2775 0.038 Uiso 1 1 calc R . .
H13B H -0.0084 0.0951 0.2200 0.038 Uiso 1 1 calc R . .
C14 C 0.0257(3) 0.2340(3) 0.1558(2) 0.0367(7) Uani 1 1 d D . .
O3 O 0.09529(18) 0.21661(16) 0.10741(13) 0.0330(5) Uani 1 1 d . . .
O4 O -0.0530(3) 0.3042(3) 0.1433(2) 0.0638(8) Uani 1 1 d D . .
H4O H -0.026(4) 0.3745(16) 0.154(6) 0.077 Uiso 0.50 1 d PD . .
Cl1 Cl 0.33615(8) 0.57332(7) 0.29626(6) 0.0493(3) Uani 1 1 d . . .
O10 O 0.4016(5) 0.5828(6) 0.2380(3) 0.133(2) Uani 1 1 d . . .
O11 O 0.4137(5) 0.5265(6) 0.3665(3) 0.146(3) Uani 1 1 d . . .
O12 O 0.2391(4) 0.5036(5) 0.2771(5) 0.163(3) Uani 1 1 d . . .
O13 O 0.2948(6) 0.6745(4) 0.3153(3) 0.141(2) Uani 1 1 d . . .
Cl2 Cl 0.5000 0.0000 0.5000 0.0588(4) Uani 1 2 d S . .
O14 O 0.4696(15) 0.0907(10) 0.4537(6) 0.138(5) Uani 0.50 1 d P . .
O15 O 0.4243(8) -0.0921(8) 0.4664(6) 0.110(3) Uani 0.50 1 d P . .
O16 O 0.6148(9) -0.0383(11) 0.5214(7) 0.121(4) Uani 0.50 1 d P . .
O17 O 0.4688(9) 0.0253(8) 0.5788(4) 0.101(3) Uani 0.50 1 d P . .

loop_
_atom_site_aniso_label
_atom_site_aniso_U_11
_atom_site_aniso_U_22
_atom_site_aniso_U_33
_atom_site_aniso_U_23
_atom_site_aniso_U_13
_atom_site_aniso_U_12
Cr1 0.0222(2) 0.0193(2) 0.0228(2) 0.00382(15) 0.00459(16) 0.00297(14)
N1 0.0234(11) 0.0231(11) 0.0349(12) 0.0060(9) 0.0031(9) 0.0042(8)
C1 0.0318(14) 0.0344(15) 0.0338(15) 0.0119(12) -0.0039(12) 0.0022(12)
C2 0.0405(16) 0.0373(16) 0.0234(13) 0.0088(12) 0.0043(12) -0.0019(13)
N2 0.0270(11) 0.0269(11) 0.0241(11) -0.0006(9) 0.0033(9) -0.0004(9)
C3 0.0435(17) 0.0392(17) 0.0387(17) -0.0132(13) 0.0081(14) -0.0128(14)
C4 0.0385(16) 0.0450(19) 0.0462(19) -0.0092(15) 0.0040(14) -0.0175(14)
C5 0.0417(17) 0.0379(17) 0.053(2) -0.0006(15) 0.0079(15) -0.0174(14)
N3 0.0306(12) 0.0305(13) 0.0386(14) 0.0073(11) 0.0106(10) -0.0027(10)
C6 0.0497(19) 0.0456(19) 0.0471(19) 0.0142(15) 0.0234(16) -0.0029(15)
C7 0.0470(18) 0.056(2) 0.0386(17) 0.0095(15) 0.0237(15) 0.0031(16)
N4 0.0335(13) 0.0362(13) 0.0284(12) 0.0034(10) 0.0103(10) 0.0073(10)
C8 0.0517(19) 0.0409(18) 0.0377(17) -0.0072(13) 0.0178(15) 0.0078(14)
C9 0.057(2) 0.0415(19) 0.068(2) -0.0004(17) 0.0309(19) 0.0206(17)
C10 0.0288(14) 0.0331(15) 0.059(2) 0.0120(14) 0.0138(14) 0.0136(12)
C11 0.0321(14) 0.0214(13) 0.0421(16) 0.0049(11) 0.0040(12) 0.0000(11)
C12 0.0292(13) 0.0283(13) 0.0229(12) -0.0009(10) 0.0038(10) -0.0025(10)
O1 0.0239(9) 0.0246(9) 0.0268(9) 0.0010(7) 0.0009(7) 0.0022(7)
O2 0.0350(11) 0.0353(11) 0.0390(12) 0.0000(9) 0.0019(9) -0.0099(9)
C13 0.0300(14) 0.0356(15) 0.0320(14) -0.0032(12) 0.0105(11) 0.0035(11)
C14 0.0382(15) 0.0324(15) 0.0390(16) 0.0008(13) 0.0084(13) 0.0106(12)
O3 0.0401(11) 0.0263(10) 0.0325(10) 0.0086(8) 0.0089(9) 0.0109(8)
O4 0.0752(19) 0.0542(16) 0.0676(18) 0.0124(15) 0.0283(16) 0.0393(15)
Cl1 0.0492(5) 0.0360(4) 0.0708(6) 0.0189(4) 0.0302(4) 0.0067(3)
O10 0.113(4) 0.222(7) 0.079(3) 0.020(3) 0.054(3) -0.032(4)
O11 0.132(4) 0.198(6) 0.127(4) 0.104(4) 0.070(3) 0.103(4)
O12 0.083(3) 0.104(4) 0.298(9) -0.028(5) 0.041(4) -0.042(3)
O13 0.235(6) 0.056(2) 0.142(4) 0.025(3) 0.065(4) 0.064(3)
Cl2 0.0662(8) 0.0563(8) 0.0438(7) -0.0040(6) -0.0055(6) 0.0157(6)
O14 0.223(15) 0.104(8) 0.077(6) 0.037(5) 0.019(8) 0.030(9)
O15 0.083(5) 0.111(7) 0.123(7) -0.060(6) -0.001(5) -0.013(5)
O16 0.079(6) 0.143(10) 0.114(8) -0.030(7) -0.025(5) 0.028(6)
O17 0.135(8) 0.116(7) 0.049(4) -0.003(4) 0.018(4) 0.030(6)

loop_
_atom_type_symbol
_atom_type_description
_atom_type_scat_dispersion_real
_atom_type_scat_dispersion_imag
_atom_type_scat_source
C C 0.0033 0.0016 'International Tables Vol C Tables 4.2.6.8 and 6.1.1.4'
H H 0.0000 0.0000 'International Tables Vol C Tables 4.2.6.8 and 6.1.1.4'
N N 0.0061 0.0033 'International Tables Vol C Tables 4.2.6.8 and 6.1.1.4'
O O 0.0106 0.0060 'International Tables Vol C Tables 4.2.6.8 and 6.1.1.4'
Cl Cl 0.1484 0.1585 'International Tables Vol C Tables 4.2.6.8 and 6.1.1.4'
Cr Cr 0.3209 0.6236 'International Tables Vol C Tables 4.2.6.8 and 6.1.1.4'

loop_
_geom_angle_atom_site_label_1
_geom_angle_atom_site_label_2
_geom_angle_atom_site_label_3
_geom_angle
_geom_angle_site_symmetry_1
_geom_angle_site_symmetry_3
_geom_angle_publ_flag
O3 Cr1 O1 87.85(8) . . y
O3 Cr1 N4 102.00(10) . . n
O1 Cr1 N4 91.21(10) . . n
O3 Cr1 N3 91.39(10) . . n
O1 Cr1 N3 171.85(9) . . n
N4 Cr1 N3 81.01(11) . . y
O3 Cr1 N2 80.27(9) . . y
O1 Cr1 N2 92.91(9) . . n
N4 Cr1 N2 175.38(10) . . n
N3 Cr1 N2 94.97(10) . . y
O3 Cr1 N1 162.49(9) . . n
O1 Cr1 N1 81.13(8) . . y
N4 Cr1 N1 91.85(10) . . n
N3 Cr1 N1 101.42(10) . . n
N2 Cr1 N1 86.71(10) . . y
C11 N1 C10 110.3(2) . . n
C11 N1 C1 109.4(2) . . n
C10 N1 C1 110.0(2) . . n
C11 N1 Cr1 110.26(16) . . n
C10 N1 Cr1 114.00(18) . . n
C1 N1 Cr1 102.50(17) . . n
N1 C1 C2 109.3(2) . . n
N1 C1 H1A 109.8 . . n
C2 C1 H1A 109.8 . . n
N1 C1 H1B 109.8 . . n
C2 C1 H1B 109.8 . . n
H1A C1 H1B 108.3 . . n
N2 C2 C1 109.4(2) . . n
N2 C2 H2A 109.8 . . n
C1 C2 H2A 109.8 . . n
N2 C2 H2B 109.8 . . n
C1 C2 H2B 109.8 . . n
H2A C2 H2B 108.2 . . n
C13 N2 C2 114.4(2) . . n
C13 N2 C3 105.1(2) . . n
C2 N2 C3 111.1(2) . . n
C13 N2 Cr1 101.23(16) . . n
C2 N2 Cr1 105.20(17) . . n
C3 N2 Cr1 119.74(18) . . n
N2 C3 C4 117.0(3) . . n
N2 C3 H3A 108.0 . . n
C4 C3 H3A 108.0 . . n
N2 C3 H3B 108.0 . . n
C4 C3 H3B 108.0 . . n
H3A C3 H3B 107.3 . . n
C5 C4 C3 113.0(3) . . n
C5 C4 H4A 109.0 . . n
C3 C4 H4A 109.0 . . n
C5 C4 H4B 109.0 . . n
C3 C4 H4B 109.0 . . n
H4A C4 H4B 107.8 . . n
N3 C5 C4 111.2(3) . . n
N3 C5 H5A 109.4 . . n
C4 C5 H5A 109.4 . . n
N3 C5 H5B 109.4 . . n
C4 C5 H5B 109.4 . . n
H5A C5 H5B 108.0 . . n
C5 N3 C6 111.1(3) . . n
C5 N3 Cr1 118.8(2) . . n
C6 N3 Cr1 105.0(2) . . n
C5 N3 H3N 107(3) . . n
C6 N3 H3N 111(3) . . n
Cr1 N3 H3N 104(3) . . n
C7 C6 N3 107.5(3) . . n
C7 C6 H6A 110.2 . . n
N3 C6 H6A 110.2 . . n
C7 C6 H6B 110.2 . . n
N3 C6 H6B 110.2 . . n
H6A C6 H6B 108.5 . . n
C6 C7 N4 109.1(3) . . n
C6 C7 H7A 109.9 . . n
N4 C7 H7A 109.9 . . n
C6 C7 H7B 109.9 . . n
N4 C7 H7B 109.9 . . n
H7A C7 H7B 108.3 . . n
C8 N4 C7 112.9(3) . . n
C8 N4 Cr1 115.0(2) . . n
C7 N4 Cr1 111.7(2) . . n
C8 N4 H4N 112(3) . . n
C7 N4 H4N 107(3) . . n
Cr1 N4 H4N 98(3) . . n
N4 C8 C9 114.4(3) . . n
N4 C8 H8A 108.7 . . n
C9 C8 H8A 108.7 . . n
N4 C8 H8B 108.7 . . n
C9 C8 H8B 108.7 . . n
H8A C8 H8B 107.6 . . n
C8 C9 C10 119.0(3) . . n
C8 C9 H9A 107.6 . . n
C10 C9 H9A 107.6 . . n
C8 C9 H9B 107.6 . . n
C10 C9 H9B 107.6 . . n
H9A C9 H9B 107.0 . . n
N1 C10 C9 114.2(3) . . n
N1 C10 H10A 108.7 . . n
C9 C10 H10A 108.7 . . n
N1 C10 H10B 108.7 . . n
C9 C10 H10B 108.7 . . n
H10A C10 H10B 107.6 . . n
N1 C11 C12 111.9(2) . . n
N1 C11 H11A 109.2 . . n
C12 C11 H11A 109.2 . . n
N1 C11 H11B 109.2 . . n
C12 C11 H11B 109.2 . . n
H11A C11 H11B 107.9 . . n
O2 C12 O1 123.8(3) . . n
O2 C12 C11 120.0(3) . . n
O1 C12 C11 116.2(2) . . n
C12 O1 Cr1 120.42(17) . . n
N2 C13 C14 107.7(2) . . n
N2 C13 H13A 110.2 . . n
C14 C13 H13A 110.2 . . n
N2 C13 H13B 110.2 . . n
C14 C13 H13B 110.2 . . n
H13A C13 H13B 108.5 . . n
O4 C14 O3 124.2(3) . . n
O4 C14 C13 120.0(3) . . n
O3 C14 C13 115.8(2) . . n
C14 O3 Cr1 113.43(18) . . n
C14 O4 H4O 113(2) . . n
O13 Cl1 O12 105.4(4) . . n
O13 Cl1 O10 112.5(4) . . n
O12 Cl1 O10 116.8(4) . . n
O13 Cl1 O11 110.1(4) . . n
O12 Cl1 O11 106.2(4) . . n
O10 Cl1 O11 105.6(3) . . n
O14 Cl2 O14 180.0(8) 3_656 . n
O14 Cl2 O16 121.6(7) 3_656 3_656 ?
O14 Cl2 O16 58.4(7) . 3_656 ?
O14 Cl2 O16 58.4(7) 3_656 . n
O14 Cl2 O16 121.6(7) . . n
O16 Cl2 O16 180.000(3) 3_656 . n
O14 Cl2 O15 70.0(7) 3_656 . n
O14 Cl2 O15 110.0(7) . . n
O16 Cl2 O15 71.6(6) 3_656 . n
O16 Cl2 O15 108.4(6) . . n
O14 Cl2 O15 110.0(7) 3_656 3_656 ?
O14 Cl2 O15 70.0(7) . 3_656 ?
O16 Cl2 O15 108.4(6) 3_656 3_656 ?
O16 Cl2 O15 71.6(6) . 3_656 ?
O15 Cl2 O15 180.0(5) . 3_656 ?
O14 Cl2 O17 74.5(7) 3_656 . n
O14 Cl2 O17 105.5(7) . . n
O16 Cl2 O17 74.2(6) 3_656 . n
O16 Cl2 O17 105.8(6) . . n
O15 Cl2 O17 103.9(6) . . n
O15 Cl2 O17 76.1(6) 3_656 . n
O14 Cl2 O17 105.5(7) 3_656 3_656 ?
O14 Cl2 O17 74.5(7) . 3_656 ?
O16 Cl2 O17 105.8(6) 3_656 3_656 ?
O16 Cl2 O17 74.2(6) . 3_656 ?
O15 Cl2 O17 76.1(6) . 3_656 ?
O15 Cl2 O17 103.9(6) 3_656 3_656 ?
O17 Cl2 O17 180.00(18) . 3_656 ?
O16 O14 Cl2 62.8(6) 3_656 . n
O16 O14 O15 103.1(8) 3_656 3_656 ?
Cl2 O14 O15 58.2(6) . 3_656 ?
O16 O14 O17 97.3(9) 3_656 3_656 ?
Cl2 O14 O17 57.0(5) . 3_656 ?
O15 O14 O17 88.6(8) 3_656 3_656 ?
Cl2 O15 O14 51.8(5) . 3_656 ?
Cl2 O15 O16 52.7(4) . 3_656 ?
O14 O15 O16 93.9(7) 3_656 3_656 ?
Cl2 O15 O17 53.3(4) . 3_656 ?
O14 O15 O17 82.6(7) 3_656 3_656 ?
O16 O15 O17 83.1(7) 3_656 3_656 ?
O14 O16 Cl2 58.8(6) 3_656 . n
O14 O16 O15 98.8(9) 3_656 3_656 ?
Cl2 O16 O15 55.8(5) . 3_656 ?
O14 O16 O17 93.6(8) 3_656 3_656 ?
Cl2 O16 O17 55.8(4) . 3_656 ?
O15 O16 O17 85.9(7) 3_656 3_656 ?
Cl2 O17 O14 48.4(4) . 3_656 ?
Cl2 O17 O16 50.0(4) . 3_656 ?
O14 O17 O16 86.7(6) 3_656 3_656 ?
Cl2 O17 O15 50.6(4) . 3_656 ?
O14 O17 O15 80.2(7) 3_656 3_656 ?
O16 O17 O15 80.5(6) 3_656 3_656 ?

loop_
_geom_bond_atom_site_label_1
_geom_bond_atom_site_label_2
_geom_bond_distance
_geom_bond_site_symmetry_2
_geom_bond_publ_flag
Cr1 O3 1.965(2) . y
Cr1 O1 1.968(2) . y
Cr1 N4 2.085(3) . y
Cr1 N3 2.091(2) . y
Cr1 N2 2.096(2) . y
Cr1 N1 2.107(2) . y
N1 C11 1.493(4) . n
N1 C10 1.494(4) . n
N1 C1 1.502(4) . n
C1 C2 1.529(5) . n
C1 H1A 0.9800 . n
C1 H1B 0.9800 . n
C2 N2 1.501(4) . n
C2 H2A 0.9800 . n
C2 H2B 0.9800 . n
N2 C13 1.497(3) . n
N2 C3 1.510(4) . n
C3 C4 1.526(5) . n
C3 H3A 0.9800 . n
C3 H3B 0.9800 . n
C4 C5 1.509(5) . n
C4 H4A 0.9800 . n
C4 H4B 0.9800 . n
C5 N3 1.484(4) . n
C5 H5A 0.9800 . n
C5 H5B 0.9800 . n
N3 C6 1.500(4) . n
N3 H3N 0.80(4) . n
C6 C7 1.489(5) . n
C6 H6A 0.9800 . n
C6 H6B 0.9800 . n
C7 N4 1.490(4) . n
C7 H7A 0.9800 . n
C7 H7B 0.9800 . n
N4 C8 1.487(4) . n
N4 H4N 0.75(4) . n
C8 C9 1.525(5) . n
C8 H8A 0.9800 . n
C8 H8B 0.9800 . n
C9 C10 1.550(5) . n
C9 H9A 0.9800 . n
C9 H9B 0.9800 . n
C10 H10A 0.9800 . n
C10 H10B 0.9800 . n
C11 C12 1.517(4) . n
C11 H11A 0.9800 . n
C11 H11B 0.9800 . n
C12 O2 1.231(3) . n
C12 O1 1.288(3) . n
C13 C14 1.523(4) . n
C13 H13A 0.9800 . n
C13 H13B 0.9800 . n
C14 O4 1.228(4) . n
C14 O3 1.307(4) . n
O4 H4O 0.90(2) . n
Cl1 O13 1.371(4) . n
Cl1 O12 1.385(5) . n
Cl1 O10 1.394(4) . n
Cl1 O11 1.419(5) . n
Cl2 O14 1.333(9) 3_656 ?
Cl2 O14 1.333(9) . n
Cl2 O16 1.385(9) 3_656 ?
Cl2 O16 1.385(9) . n
Cl2 O15 1.441(8) . n
Cl2 O15 1.441(8) 3_656 ?
Cl2 O17 1.495(7) . n
Cl2 O17 1.495(7) 3_656 ?
O14 O16 1.327(16) 3_656 ?
O14 O15 1.593(15) 3_656 ?
O14 O17 1.717(15) 3_656 ?
O15 O14 1.593(15) 3_656 ?
O15 O16 1.653(14) 3_656 ?
O15 O17 1.809(14) 3_656 ?
O16 O14 1.327(16) 3_656 ?
O16 O15 1.653(14) 3_656 ?
O16 O17 1.739(13) 3_656 ?
O17 O14 1.717(15) 3_656 ?
O17 O16 1.739(13) 3_656 ?
O17 O15 1.809(14) 3_656 ?
